data_2002275
loop_
_publ_author_name
'Ploetz, K B'
'Mueller-Buschbaum, Hk'

_publ_section_title 'Zur Kenntnis von Pb9 Al8 O21'
_journal_name_full
;
Zeitschrift fuer Anorganische und Allgemeine Chemie
;
_journal_page_first 149
_journal_page_last 152
_journal_paper_doi 10.1002/zaac.19814800918
_journal_volume 480
_journal_year 1981
_chemical_formula_structural 'Pb9 Al8 O21'
_chemical_formula_sum 'Al8 O21 Pb9'
_chemical_name_systematic 'Nonalead octaaluminium oxide'
_space_group_IT_number 205
_symmetry_cell_setting cubic
_symmetry_Int_Tables_number 205
_symmetry_space_group_name_Hall '-P 2ac 2ab 3'
_symmetry_space_group_name_H-M 'P a -3'
_cell_angle_alpha 90
_cell_angle_beta 90
_cell_angle_gamma 90
_cell_formula_units_Z 4
_cell_length_a 13.26
_cell_length_b 13.26
_cell_length_c 13.26
_cell_volume 2331.5
_refine_ls_R_factor_all 0.079
_cod_database_code 2002275

loop_
_symmetry_equiv_pos_as_xyz
x,y,z
1/2+x,1/2-y,-z
-x,1/2+y,1/2-z
1/2-x,-y,1/2+z
y,z,x
1/2-y,-z,1/2+x
1/2+y,1/2-z,-x
-y,1/2+z,1/2-x
z,x,y
-z,1/2+x,1/2-y
1/2-z,-x,1/2+y
1/2+z,1/2-x,-y
-x,-y,-z
1/2-x,1/2+y,z
x,1/2-y,1/2+z
1/2+x,y,1/2-z
-y,-z,-x
1/2+y,z,1/2-x
1/2-y,1/2+z,x
y,1/2-z,1/2+x
-z,-x,-y
z,1/2-x,1/2+y
1/2+z,x,1/2-y
1/2-z,1/2+x,y

loop_
_atom_site_label
_atom_site_type_symbol
_atom_site_symmetry_multiplicity
_atom_site_Wyckoff_symbol
_atom_site_fract_x
_atom_site_fract_y
_atom_site_fract_z
_atom_site_occupancy
_atom_site_attached_hydrogens
_atom_site_calc_flag
Pb1 Pb2+ 24 d 0.2647 0.9587 0.3751 1. 0 d
Pb2 Pb2+ 4 b 0.5 0.5 0.5 1. 0 d
Pb3 Pb2+ 8 c 0.2246 0.2246 0.2246 1. 0 d
Al1 Al3+ 24 d 0.218 0.453 0.107 1. 0 d
Al2 Al3+ 8 c 0.075 0.075 0.075 1. 0 d
O1 O2- 24 d 0.052 0.052 0.198 1. 0 d
O2 O2- 24 d 0.706 0.623 0.806 1. 0 d
O3 O2- 4 a 0. 0. 0. 1. 0 d
O4 O2- 24 d 0.386 0.494 0.672 1. 0 d
O5 O2- 8 c 0.394 0.394 0.394 1. 0 d

loop_
_atom_type_symbol
_atom_type_oxidation_number
Pb2+ 2.000
Al3+ 3.000
O2- -2.000
